data_7062292
loop_
_publ_author_name
'Mandal, Bikramaditya'
'Haldar, Anwesha'
'Ganguly, Rakesh'
'Saha, Rajat'
'Mandal, Debdas'

_publ_section_title
;
 A new mononuclear Fe(iii) Mannich-base complex with selective histidine
 binding and catechol oxidase activity
;
_journal_issue 10
_journal_name_full 'New Journal of Chemistry'
_journal_page_first 4698
_journal_page_last 4706
_journal_paper_doi 10.1039/D2NJ03501D
_journal_volume 47
_journal_year 2023
_chemical_formula_sum 'C28 H27 Cl4 Fe N2 O4'
_chemical_formula_weight 653.16
_space_group_crystal_system monoclinic
_space_group_IT_number 14
_space_group_name_Hall '-P 2yn'
_space_group_name_H-M_alt 'P 1 21/n 1'
_atom_sites_solution_hydrogens geom
_audit_update_record
;
2022-07-05 deposited with the CCDC.	2023-01-30 downloaded from the CCDC.
;
_cell_angle_alpha 90
_cell_angle_beta 97.1255(19)
_cell_angle_gamma 90
_cell_formula_units_Z 4
_cell_length_a 9.2164(3)
_cell_length_b 16.5872(5)
_cell_length_c 18.3092(6)
_cell_measurement_reflns_used 9984
_cell_measurement_temperature 100.(2)
_cell_measurement_theta_max 27.4410
_cell_measurement_theta_min 2.5564
_cell_volume 2777.39(15)
_computing_cell_refinement 'SAINT V8.37A (Bruker AXS Inc., 2015)'
_computing_data_collection 'APEX3 (Bruker AXS Inc., 2016)'
_computing_data_reduction 'SAINT V8.37A (Bruker AXS Inc., 2015)'
_computing_molecular_graphics 'XP (Bruker AXS Inc., 2016)'
_computing_publication_material 'APEX3 (Bruker AXS Inc., 2016)'
_computing_structure_refinement 'SHELXL-2014/7 (Sheldrick, 2014)'
_computing_structure_solution 'XS, VERSION 2013/1'
_diffrn_ambient_temperature 100.(2)
_diffrn_detector_area_resol_mean 7.4074
_diffrn_measured_fraction_theta_full 0.996
_diffrn_measured_fraction_theta_max 0.996
_diffrn_measurement_device_type 'Photon II CPADs detector'
_diffrn_measurement_method 'phi and omega scans'
_diffrn_radiation_monochromator 'Multilayer Mirror'
_diffrn_radiation_type MoK\a
_diffrn_radiation_wavelength 0.71073
_diffrn_reflns_av_R_equivalents 0.0572
_diffrn_reflns_av_unetI/netI 0.0381
_diffrn_reflns_limit_h_max 11
_diffrn_reflns_limit_h_min -11
_diffrn_reflns_limit_k_max 21
_diffrn_reflns_limit_k_min 0
_diffrn_reflns_limit_l_max 23
_diffrn_reflns_limit_l_min 0
_diffrn_reflns_number 6334
_diffrn_reflns_theta_full 27.49
_diffrn_reflns_theta_max 27.49
_diffrn_reflns_theta_min 2.54
_diffrn_source 'Incoatec microfocus source'
_diffrn_source_type 'Bruker D8 Quest'
_exptl_absorpt_coefficient_mu 0.966
_exptl_absorpt_correction_T_max 0.88
_exptl_absorpt_correction_T_min 0.65
_exptl_absorpt_correction_type multi-scan
_exptl_absorpt_process_details 'TWINABS - Bruker AXS scaling for twinned crystals - Version 2012/1'
_exptl_crystal_colour 'dark red'
_exptl_crystal_density_diffrn 1.562
_exptl_crystal_density_method 'not measured'
_exptl_crystal_description block
_exptl_crystal_F_000 1340
_exptl_crystal_size_max 0.220
_exptl_crystal_size_mid 0.200
_exptl_crystal_size_min 0.140
_refine_diff_density_max 0.459
_refine_diff_density_min -0.565
_refine_ls_extinction_method none
_refine_ls_goodness_of_fit_ref 1.026
_refine_ls_hydrogen_treatment constr
_refine_ls_matrix_type full
_refine_ls_number_parameters 355
_refine_ls_number_reflns 6334
_refine_ls_number_restraints 0
_refine_ls_restrained_S_all 1.026
_refine_ls_R_factor_all 0.0530
_refine_ls_R_factor_gt 0.0405
_refine_ls_shift/su_max 0.000
_refine_ls_shift/su_mean 0.000
_refine_ls_structure_factor_coef Fsqd
_refine_ls_weighting_details 'w=1/[\s^2^(Fo^2^)+(0.0359P)^2^+3.8129P] where P=(Fo^2^+2Fc^2^)/3'
_refine_ls_weighting_scheme calc
_refine_ls_wR_factor_gt 0.0893
_refine_ls_wR_factor_ref 0.0941
_reflns_number_gt 5242
_reflns_number_total 6334
_reflns_threshold_expression 'I > 2\s(I)'
_cod_data_source_file d2nj03501d2.cif
_cod_data_source_block rgdm5m
_cod_depositor_comments
;
The following automatic conversions were performed:

data item '_exptl_absorpt_correction_type' value 'Multi-Scan' was
changed to 'multi-scan' in accordance with the
/home/data/users/saulius/crontab/automatic-downloads/rss-feeds/RSC/lib/dictionaries/cif_core.dic
dictionary named 'cif_core.dic' version 2.4.2 last updated on
2011-04-26.

Automatic conversion script
Id: cif_fix_values 7556 2019-12-06 15:28:31Z antanas 

 Adding full bibliography for 7062292.cif.
;
_cod_database_code 7062292

loop_
_space_group_symop_operation_xyz
'x, y, z'
'-x+1/2, y+1/2, -z+1/2'
'-x, -y, -z'
'x-1/2, -y-1/2, z-1/2'

loop_
_atom_site_type_symbol
_atom_site_label
_atom_site_fract_x
_atom_site_fract_y
_atom_site_fract_z
_atom_site_U_iso_or_equiv
_atom_site_adp_type
_atom_site_calc_flag
_atom_site_refinement_flags_adp
_atom_site_refinement_flags_occupancy
_atom_site_refinement_flags_posn
_atom_site_occupancy
_atom_site_disorder_assembly
_atom_site_disorder_group
Fe Fe1 0.34794(4) 0.22336(2) 0.07437(2) 0.01394(9) Uani d . . . 1 . .
C C1 0.4227(3) 0.25950(14) -0.07512(13) 0.0170(5) Uani d . . . 1 . .
C C2 0.3752(3) 0.25067(14) -0.15071(14) 0.0176(5) Uani d . . . 1 . .
C C3 0.4157(3) 0.30369(15) -0.20343(14) 0.0197(5) Uani d . . . 1 . .
H H3 0.3806 0.2967 -0.254 0.024 Uiso calc U . R 1 . .
C C4 0.5081(3) 0.36663(14) -0.18047(14) 0.0194(5) Uani d . . . 1 . .
C C5 0.5630(3) 0.37591(14) -0.10701(14) 0.0197(5) Uani d . . . 1 . .
H H5 0.6296 0.4184 -0.0926 0.024 Uiso calc U . R 1 . .
C C6 0.5212(3) 0.32353(14) -0.05440(14) 0.0179(5) Uani d . . . 1 . .
C C7 0.3692(3) 0.40996(14) 0.04686(14) 0.0203(5) Uani d . . . 1 . .
H H7A 0.2982 0.4203 0.0814 0.03 Uiso calc U . R 1 . .
H H7B 0.3172 0.3969 -0.0017 0.03 Uiso calc U . R 1 . .
H H7C 0.4295 0.4581 0.0431 0.03 Uiso calc U . R 1 . .
C C8 0.5316(3) 0.35571(15) 0.15058(14) 0.0214(5) Uani d . . . 1 . .
H H8A 0.5721 0.411 0.1553 0.026 Uiso calc U . R 1 . .
H H8B 0.6127 0.3171 0.1633 0.026 Uiso calc U . R 1 . .
C C9 0.4168(3) 0.34483(14) 0.20298(14) 0.0190(5) Uani d . . . 1 . .
H H9A 0.4634 0.3502 0.2544 0.023 Uiso calc U . R 1 . .
H H9B 0.3413 0.3873 0.1937 0.023 Uiso calc U . R 1 . .
C C10 0.4266(3) 0.20505(15) 0.24340(14) 0.0223(5) Uani d . . . 1 . .
H H10A 0.5303 0.2046 0.2363 0.033 Uiso calc U . R 1 . .
H H10B 0.385 0.1512 0.2334 0.033 Uiso calc U . R 1 . .
H H10C 0.4169 0.2203 0.2943 0.033 Uiso calc U . R 1 . .
C C11 0.1926(3) 0.26613(14) 0.20903(14) 0.0191(5) Uani d . . . 1 . .
H H11A 0.1926 0.2784 0.2619 0.023 Uiso calc U . R 1 . .
H H11B 0.1492 0.2119 0.1999 0.023 Uiso calc U . R 1 . .
C C12 0.0975(3) 0.32680(14) 0.16462(14) 0.0185(5) Uani d . . . 1 . .
C C13 0.0822(3) 0.32140(13) 0.08731(14) 0.0175(5) Uani d . . . 1 . .
C C14 -0.0119(3) 0.37681(14) 0.04748(14) 0.0200(5) Uani d . . . 1 . .
C C15 -0.0844(3) 0.43662(14) 0.08195(15) 0.0223(5) Uani d . . . 1 . .
H H15 -0.1462 0.474 0.0538 0.027 Uiso calc U . R 1 . .
C C16 -0.0649(3) 0.44066(15) 0.15788(16) 0.0252(6) Uani d . . . 1 . .
C C17 0.0246(3) 0.38650(15) 0.19963(15) 0.0227(5) Uani d . . . 1 . .
H H17 0.0363 0.3899 0.2518 0.027 Uiso calc U . R 1 . .
C C18 0.5934(3) 0.10634(14) 0.10315(13) 0.0186(5) Uani d . . . 1 . .
C C19 0.7552(3) 0.09144(16) 0.10983(16) 0.0256(6) Uani d . . . 1 . .
H H19A 0.807 0.1431 0.1126 0.038 Uiso calc U . R 1 . .
H H19B 0.7785 0.0613 0.0667 0.038 Uiso calc U . R 1 . .
H H19C 0.7855 0.0601 0.1545 0.038 Uiso calc U . R 1 . .
C C20 0.4981(3) 0.04047(15) 0.09420(14) 0.0211(5) Uani d . . . 1 . .
H H20 0.5388 -0.0115 0.0889 0.025 Uiso calc U . R 1 . .
C C21 0.3469(3) 0.04664(13) 0.09264(13) 0.0160(5) Uani d . . . 1 . .
C C22 0.2516(3) -0.02624(13) 0.08902(13) 0.0158(5) Uani d . . . 1 . .
C C23 0.3070(3) -0.10477(14) 0.08749(14) 0.0219(5) Uani d . . . 1 . .
H H23 0.4095 -0.1133 0.0911 0.026 Uiso calc U . R 1 . .
C C24 0.2123(3) -0.16993(14) 0.08069(15) 0.0234(5) Uani d . . . 1 . .
H H24 0.2506 -0.223 0.0798 0.028 Uiso calc U . R 1 . .
C C25 0.0619(3) -0.15861(14) 0.07513(14) 0.0219(5) Uani d . . . 1 . .
H H25 -0.0024 -0.2036 0.0697 0.026 Uiso calc U . R 1 . .
C C26 0.0067(3) -0.08116(15) 0.07763(14) 0.0217(5) Uani d . . . 1 . .
H H26 -0.0959 -0.0729 0.0745 0.026 Uiso calc U . R 1 . .
C C27 0.1006(3) -0.01555(14) 0.08471(13) 0.0191(5) Uani d . . . 1 . .
H H27 0.0616 0.0373 0.0866 0.023 Uiso calc U . R 1 . .
C C35 0.5821(3) 0.33367(15) 0.02536(14) 0.0193(5) Uani d . . . 1 . .
H H35A 0.6438 0.2865 0.0414 0.023 Uiso calc U . R 1 . .
H H35B 0.6447 0.3823 0.0307 0.023 Uiso calc U . R 1 . .
Cl Cl1 0.26471(7) 0.16908(4) -0.17853(3) 0.02263(14) Uani d . . . 1 . .
Cl Cl2 0.56185(7) 0.43521(4) -0.24441(4) 0.02501(14) Uani d . . . 1 . .
Cl Cl3 -0.03400(7) 0.37285(3) -0.04817(4) 0.02458(14) Uani d . . . 1 . .
Cl Cl4 -0.15633(8) 0.51603(4) 0.20040(5) 0.03476(18) Uani d . . . 1 . .
N N1 0.4635(2) 0.34161(11) 0.07359(11) 0.0163(4) Uani d . . . 1 . .
N N2 0.3474(2) 0.26416(11) 0.19227(11) 0.0167(4) Uani d . . . 1 . .
O O1 0.37986(18) 0.20862(10) -0.02669(9) 0.0182(3) Uani d . . . 1 . .
O O2 0.15531(17) 0.26774(9) 0.05292(9) 0.0167(3) Uani d . . . 1 . .
O O3 0.55331(18) 0.17953(10) 0.10728(9) 0.0189(4) Uani d . . . 1 . .
O O4 0.27863(18) 0.11449(9) 0.09386(9) 0.0173(3) Uani d . . . 1 . .

loop_
_atom_site_aniso_label
_atom_site_aniso_U_11
_atom_site_aniso_U_22
_atom_site_aniso_U_33
_atom_site_aniso_U_12
_atom_site_aniso_U_13
_atom_site_aniso_U_23
Fe1 0.01403(17) 0.01123(15) 0.01624(17) 0.00033(12) 0.00063(12) -0.00022(13)
C1 0.0182(12) 0.0142(10) 0.0192(12) 0.0019(9) 0.0045(9) -0.0014(9)
C2 0.0142(11) 0.0184(11) 0.0199(12) 0.0010(9) 0.0014(9) -0.0016(9)
C3 0.0196(12) 0.0205(11) 0.0188(12) 0.0020(9) 0.0016(10) 0.0004(10)
C4 0.0222(13) 0.0158(11) 0.0214(12) 0.0036(9) 0.0076(10) 0.0036(10)
C5 0.0187(12) 0.0148(11) 0.0260(13) 0.0000(9) 0.0043(10) -0.0019(10)
C6 0.0134(11) 0.0170(11) 0.0231(13) 0.0020(9) 0.0021(9) -0.0033(9)
C7 0.0210(12) 0.0136(11) 0.0267(13) 0.0007(9) 0.0044(10) -0.0003(10)
C8 0.0179(12) 0.0217(12) 0.0238(13) -0.0021(10) -0.0010(10) -0.0046(10)
C9 0.0182(12) 0.0191(11) 0.0190(12) -0.0008(9) -0.0006(10) -0.0032(10)
C10 0.0273(14) 0.0212(12) 0.0174(12) 0.0054(10) -0.0012(10) 0.0021(10)
C11 0.0199(12) 0.0182(11) 0.0199(12) -0.0002(9) 0.0047(10) 0.0001(9)
C12 0.0137(11) 0.0171(11) 0.0249(13) -0.0019(9) 0.0034(10) -0.0012(10)
C13 0.0143(11) 0.0122(10) 0.0258(13) -0.0030(9) 0.0022(10) -0.0026(9)
C14 0.0179(12) 0.0130(10) 0.0276(13) -0.0045(9) -0.0035(10) -0.0015(10)
C15 0.0143(12) 0.0124(10) 0.0387(15) -0.0006(9) -0.0029(11) -0.0025(10)
C16 0.0209(13) 0.0153(11) 0.0408(16) -0.0010(10) 0.0095(12) -0.0072(11)
C17 0.0183(12) 0.0224(12) 0.0283(14) -0.0035(10) 0.0065(11) -0.0052(11)
C18 0.0201(12) 0.0203(12) 0.0150(11) 0.0038(9) 0.0009(9) -0.0019(9)
C19 0.0174(13) 0.0267(13) 0.0313(14) 0.0046(10) -0.0021(11) -0.0033(11)
C20 0.0215(13) 0.0161(11) 0.0247(13) 0.0049(9) -0.0002(10) -0.0018(10)
C21 0.0217(12) 0.0134(10) 0.0125(11) 0.0026(9) 0.0003(9) 0.0007(9)
C22 0.0226(12) 0.0120(10) 0.0127(11) 0.0008(9) 0.0019(9) 0.0002(9)
C23 0.0252(13) 0.0155(11) 0.0249(13) 0.0045(10) 0.0024(11) 0.0003(10)
C24 0.0305(14) 0.0121(11) 0.0279(14) 0.0025(10) 0.0047(11) -0.0018(10)
C25 0.0308(14) 0.0151(11) 0.0202(12) -0.0037(10) 0.0050(11) -0.0010(10)
C26 0.0196(13) 0.0204(12) 0.0253(13) -0.0007(10) 0.0029(10) -0.0008(10)
C27 0.0246(13) 0.0124(10) 0.0202(12) 0.0021(9) 0.0026(10) -0.0014(9)
C35 0.0148(11) 0.0192(11) 0.0239(13) -0.0034(9) 0.0023(10) -0.0010(10)
Cl1 0.0220(3) 0.0259(3) 0.0195(3) -0.0082(2) 0.0004(2) -0.0028(2)
Cl2 0.0323(4) 0.0195(3) 0.0243(3) -0.0018(2) 0.0078(3) 0.0044(2)
Cl3 0.0272(3) 0.0160(3) 0.0277(3) 0.0004(2) -0.0076(3) 0.0016(2)
Cl4 0.0287(4) 0.0241(3) 0.0530(5) 0.0052(3) 0.0114(3) -0.0125(3)
N1 0.0168(10) 0.0138(9) 0.0183(10) -0.0022(8) 0.0022(8) -0.0015(8)
N2 0.0164(10) 0.0163(9) 0.0169(10) 0.0005(8) 0.0002(8) 0.0003(8)
O1 0.0218(9) 0.0162(8) 0.0165(8) -0.0026(7) 0.0019(7) -0.0010(7)
O2 0.0152(8) 0.0133(7) 0.0208(9) 0.0013(6) -0.0005(7) -0.0014(6)
O3 0.0170(8) 0.0176(8) 0.0217(9) 0.0022(7) 0.0005(7) -0.0007(7)
O4 0.0181(9) 0.0116(7) 0.0223(9) 0.0033(6) 0.0028(7) -0.0003(7)

loop_
_atom_type_symbol
_atom_type_description
_atom_type_scat_dispersion_real
_atom_type_scat_dispersion_imag
_atom_type_scat_source
C C 0.0033 0.0016 'International Tables Vol C Tables 4.2.6.8 and 6.1.1.4'
H H 0.0000 0.0000 'International Tables Vol C Tables 4.2.6.8 and 6.1.1.4'
Cl Cl 0.1484 0.1585 'International Tables Vol C Tables 4.2.6.8 and 6.1.1.4'
Fe Fe 0.3463 0.8444 'International Tables Vol C Tables 4.2.6.8 and 6.1.1.4'
N N 0.0061 0.0033 'International Tables Vol C Tables 4.2.6.8 and 6.1.1.4'
O O 0.0106 0.0060 'International Tables Vol C Tables 4.2.6.8 and 6.1.1.4'

loop_
_geom_angle_atom_site_label_1
_geom_angle_atom_site_label_2
_geom_angle_atom_site_label_3
_geom_angle_site_symmetry_1
_geom_angle_site_symmetry_3
_geom_angle
_geom_angle_publ_flag
O2 Fe1 O1 . . 95.74(7) ?
O2 Fe1 O4 . . 94.39(7) ?
O1 Fe1 O4 . . 98.62(7) ?
O2 Fe1 O3 . . 174.60(7) ?
O1 Fe1 O3 . . 89.54(7) ?
O4 Fe1 O3 . . 85.97(7) ?
O2 Fe1 N1 . . 95.27(7) ?
O1 Fe1 N1 . . 88.59(7) ?
O4 Fe1 N1 . . 167.31(7) ?
O3 Fe1 N1 . . 83.65(7) ?
O2 Fe1 N2 . . 88.21(7) ?
O1 Fe1 N2 . . 166.83(7) ?
O4 Fe1 N2 . . 93.58(7) ?
O3 Fe1 N2 . . 86.38(7) ?
N1 Fe1 N2 . . 78.52(7) ?
O1 C1 C2 . . 120.8(2) ?
O1 C1 C6 . . 122.3(2) ?
C2 C1 C6 . . 116.9(2) ?
C3 C2 C1 . . 122.7(2) ?
C3 C2 Cl1 . . 119.25(19) ?
C1 C2 Cl1 . . 118.06(18) ?
C4 C3 C2 . . 118.4(2) ?
C3 C4 C5 . . 121.1(2) ?
C3 C4 Cl2 . . 120.3(2) ?
C5 C4 Cl2 . . 118.57(19) ?
C4 C5 C6 . . 120.4(2) ?
C5 C6 C1 . . 120.5(2) ?
C5 C6 C35 . . 120.1(2) ?
C1 C6 C35 . . 119.4(2) ?
N1 C8 C9 . . 109.52(19) ?
N2 C9 C8 . . 110.17(19) ?
N2 C11 C12 . . 114.21(19) ?
C17 C12 C13 . . 120.9(2) ?
C17 C12 C11 . . 120.5(2) ?
C13 C12 C11 . . 118.6(2) ?
O2 C13 C14 . . 120.8(2) ?
O2 C13 C12 . . 121.9(2) ?
C14 C13 C12 . . 117.3(2) ?
C15 C14 C13 . . 122.1(2) ?
C15 C14 Cl3 . . 118.8(2) ?
C13 C14 Cl3 . . 119.08(19) ?
C16 C15 C14 . . 118.8(2) ?
C15 C16 C17 . . 121.3(2) ?
C15 C16 Cl4 . . 118.3(2) ?
C17 C16 Cl4 . . 120.4(2) ?
C16 C17 C12 . . 119.6(3) ?
O3 C18 C20 . . 124.7(2) ?
O3 C18 C19 . . 116.4(2) ?
C20 C18 C19 . . 118.9(2) ?
C21 C20 C18 . . 123.8(2) ?
O4 C21 C20 . . 123.5(2) ?
O4 C21 C22 . . 114.9(2) ?
C20 C21 C22 . . 121.6(2) ?
C27 C22 C23 . . 118.7(2) ?
C27 C22 C21 . . 118.5(2) ?
C23 C22 C21 . . 122.7(2) ?
C24 C23 C22 . . 120.0(2) ?
C23 C24 C25 . . 120.8(2) ?
C26 C25 C24 . . 119.3(2) ?
C25 C26 C27 . . 120.3(2) ?
C26 C27 C22 . . 120.8(2) ?
N1 C35 C6 . . 111.80(19) ?
C7 N1 C8 . . 110.80(19) ?
C7 N1 C35 . . 108.42(18) ?
C8 N1 C35 . . 108.72(18) ?
C7 N1 Fe1 . . 114.54(14) ?
C8 N1 Fe1 . . 106.09(14) ?
C35 N1 Fe1 . . 108.11(13) ?
C10 N2 C9 . . 109.96(19) ?
C10 N2 C11 . . 107.00(18) ?
C9 N2 C11 . . 111.07(18) ?
C10 N2 Fe1 . . 110.18(14) ?
C9 N2 Fe1 . . 110.07(14) ?
C11 N2 Fe1 . . 108.50(14) ?
C1 O1 Fe1 . . 131.21(15) ?
C13 O2 Fe1 . . 132.42(15) ?
C18 O3 Fe1 . . 125.82(16) ?
C21 O4 Fe1 . . 128.93(15) ?

loop_
_geom_bond_atom_site_label_1
_geom_bond_atom_site_label_2
_geom_bond_site_symmetry_2
_geom_bond_distance
_geom_bond_publ_flag
Fe1 O2 . 1.9171(16) ?
Fe1 O1 . 1.9248(17) ?
Fe1 O4 . 1.9628(16) ?
Fe1 O3 . 2.0472(17) ?
Fe1 N1 . 2.2331(19) ?
Fe1 N2 . 2.263(2) ?
C1 O1 . 1.319(3) ?
C1 C2 . 1.406(3) ?
C1 C6 . 1.418(3) ?
C2 C3 . 1.390(3) ?
C2 Cl1 . 1.732(2) ?
C3 C4 . 1.379(3) ?
C4 C5 . 1.386(4) ?
C4 Cl2 . 1.747(2) ?
C5 C6 . 1.387(3) ?
C6 C35 . 1.507(3) ?
C7 N1 . 1.475(3) ?
C8 N1 . 1.488(3) ?
C8 C9 . 1.524(3) ?
C9 N2 . 1.486(3) ?
C10 N2 . 1.484(3) ?
C11 N2 . 1.496(3) ?
C11 C12 . 1.505(3) ?
C12 C17 . 1.396(3) ?
C12 C13 . 1.408(3) ?
C13 O2 . 1.322(3) ?
C13 C14 . 1.404(3) ?
C14 C15 . 1.391(3) ?
C14 Cl3 . 1.739(3) ?
C15 C16 . 1.381(4) ?
C16 C17 . 1.384(4) ?
C16 Cl4 . 1.744(3) ?
C18 O3 . 1.274(3) ?
C18 C20 . 1.399(3) ?
C18 C19 . 1.501(3) ?
C20 C21 . 1.394(3) ?
C21 O4 . 1.291(3) ?
C21 C22 . 1.491(3) ?
C22 C27 . 1.395(3) ?
C22 C23 . 1.401(3) ?
C23 C24 . 1.385(4) ?
C24 C25 . 1.390(4) ?
C25 C26 . 1.384(3) ?
C26 C27 . 1.386(3) ?
C35 N1 . 1.493(3) ?
